data_2214400
loop_
_publ_author_name
'Huan-Mei Guo'

_publ_section_title
;
 1-Acetyl-3-(4-bromophenyl)-5-(2-furyl)-2-pyrazoline
;
_journal_coeditor_code TK2160
_journal_issue 7
_journal_name_full 'Acta Crystallographica Section E'
_journal_page_first o3165
_journal_page_last o3165
_journal_paper_doi 10.1107/S160053680702778X
_journal_volume 63
_journal_year 2007
_chemical_formula_iupac 'C15 H13 Br N2 O2'
_chemical_formula_moiety 'C15 H13 Br N2 O2'
_chemical_formula_sum 'C15 H13 Br N2 O2'
_chemical_formula_weight 333.18
_chemical_name_systematic
;
1-Acetyl-3-(4-bromophenyl)-5-(2-furyl)-2-pyrazoline
;
_space_group_IT_number 14
_symmetry_cell_setting monoclinic
_symmetry_space_group_name_Hall '-P 2ybc'
_symmetry_space_group_name_H-M 'P 1 21/c 1'
_atom_sites_solution_hydrogens geom
_atom_sites_solution_primary direct
_atom_sites_solution_secondary difmap
_audit_creation_method SHELXL-97
_cell_angle_alpha 90
_cell_angle_beta 115.587(2)
_cell_angle_gamma 90
_cell_formula_units_Z 4
_cell_length_a 8.1417(17)
_cell_length_b 26.757(6)
_cell_length_c 7.0974(15)
_cell_measurement_reflns_used 2387
_cell_measurement_temperature 298(2)
_cell_measurement_theta_max 25.3
_cell_measurement_theta_min 2.3
_cell_volume 1394.5(5)
_computing_cell_refinement SMART
_computing_data_collection 'SMART (Bruker, 1997)'
_computing_data_reduction 'SAINT (Bruker, 1997)'
_computing_molecular_graphics 'SHELXTL (Bruker, 1997)'
_computing_publication_material SHELXTL
_computing_structure_refinement 'SHELXL97 (Sheldrick, 1997)'
_computing_structure_solution 'SHELXS97 (Sheldrick, 1997)'
_diffrn_ambient_temperature 298(2)
_diffrn_measured_fraction_theta_full 0.996
_diffrn_measured_fraction_theta_max 0.996
_diffrn_measurement_device_type 'Bruker SMART CCD area-detector'
_diffrn_measurement_method '\f and \w'
_diffrn_radiation_monochromator graphite
_diffrn_radiation_source 'fine-focus sealed tube'
_diffrn_radiation_type MoK\a
_diffrn_radiation_wavelength 0.71073
_diffrn_reflns_av_R_equivalents 0.044
_diffrn_reflns_av_sigmaI/netI 0.067
_diffrn_reflns_limit_h_max 9
_diffrn_reflns_limit_h_min -9
_diffrn_reflns_limit_k_max 31
_diffrn_reflns_limit_k_min -21
_diffrn_reflns_limit_l_max 7
_diffrn_reflns_limit_l_min -8
_diffrn_reflns_number 5796
_diffrn_reflns_theta_full 25.0
_diffrn_reflns_theta_max 25.0
_diffrn_reflns_theta_min 2.8
_exptl_absorpt_coefficient_mu 2.950
_exptl_absorpt_correction_T_max 0.757
_exptl_absorpt_correction_T_min 0.326
_exptl_absorpt_correction_type multi-scan
_exptl_absorpt_process_details '(SADABS; Bruker, 1997)'
_exptl_crystal_colour colourless
_exptl_crystal_density_diffrn 1.587
_exptl_crystal_density_method 'not measured'
_exptl_crystal_description plan
_exptl_crystal_F_000 672
_exptl_crystal_size_max 0.49
_exptl_crystal_size_mid 0.36
_exptl_crystal_size_min 0.10
_refine_diff_density_max 0.70
_refine_diff_density_min -0.43
_refine_ls_extinction_method none
_refine_ls_goodness_of_fit_ref 1.05
_refine_ls_hydrogen_treatment constr
_refine_ls_matrix_type full
_refine_ls_number_parameters 182
_refine_ls_number_reflns 2461
_refine_ls_number_restraints 0
_refine_ls_restrained_S_all 1.05
_refine_ls_R_factor_all 0.059
_refine_ls_R_factor_gt 0.043
_refine_ls_shift/su_max 0.001
_refine_ls_shift/su_mean 0.000
_refine_ls_structure_factor_coef Fsqd
_refine_ls_weighting_details 'calc w=1/[\s^2^(Fo^2^)+(0.0511P)^2^+0.5202P] where P=(Fo^2^+2Fc^2^)/3'
_refine_ls_weighting_scheme calc
_refine_ls_wR_factor_gt 0.110
_refine_ls_wR_factor_ref 0.119
_reflns_number_gt 1948
_reflns_number_total 2461
_reflns_threshold_expression I>2\s(I)
_cod_data_source_file tk2160.cif
_cod_data_source_block I
_cod_original_sg_symbol_H-M 'P 21/c'
_cod_database_code 2214400
_cod_database_fobs_code 2214400

loop_
_symmetry_equiv_pos_as_xyz
'x, y, z'
'-x, y+1/2, -z+1/2'
'-x, -y, -z'
'x, -y-1/2, z-1/2'

loop_
_atom_site_type_symbol
_atom_site_label
_atom_site_fract_x
_atom_site_fract_y
_atom_site_fract_z
_atom_site_U_iso_or_equiv
_atom_site_adp_type
_atom_site_calc_flag
_atom_site_refinement_flags
_atom_site_occupancy
C C1 0.0947(5) 0.41162(13) 0.4859(5) 0.0419(8) Uani d . 1
H H1 0.0257 0.3832 0.4279 0.050 Uiso calc R 1
C C2 0.1101(5) 0.44764(14) 0.3554(6) 0.0456(9) Uani d . 1
H H2 0.0527 0.4436 0.2112 0.055 Uiso calc R 1
C C3 0.2128(5) 0.48981(13) 0.4436(5) 0.0385(8) Uani d . 1
C C4 0.2965(5) 0.49611(14) 0.6560(6) 0.0486(9) Uani d . 1
H H4 0.3645 0.5248 0.7129 0.058 Uiso calc R 1
C C5 0.2800(5) 0.45990(14) 0.7856(6) 0.0455(9) Uani d . 1
H H5 0.3361 0.4643 0.9297 0.055 Uiso calc R 1
C C6 0.1790(4) 0.41671(13) 0.7003(5) 0.0336(7) Uani d . 1
C C7 0.1609(4) 0.37748(12) 0.8347(5) 0.0331(7) Uani d . 1
C C8 0.0343(5) 0.33378(13) 0.7547(5) 0.0398(8) Uani d . 1
H H8A 0.0735 0.3112 0.6752 0.048 Uiso calc R 1
H H8B -0.0891 0.3447 0.6675 0.048 Uiso calc R 1
C C9 0.0472(4) 0.30873(13) 0.9553(5) 0.0373(8) Uani d . 1
H H9 0.0792 0.2734 0.9553 0.045 Uiso calc R 1
C C10 -0.1191(4) 0.31280(12) 0.9911(5) 0.0355(8) Uani d . 1
C C11 -0.2383(5) 0.27922(15) 0.9944(6) 0.0470(9) Uani d . 1
H H11 -0.2315 0.2448 0.9813 0.056 Uiso calc R 1
C C12 -0.3780(5) 0.30560(16) 1.0217(6) 0.0535(10) Uani d . 1
H H12 -0.4796 0.2920 1.0306 0.064 Uiso calc R 1
C C13 -0.3341(5) 0.35353(17) 1.0319(6) 0.0521(10) Uani d . 1
H H13 -0.4020 0.3794 1.0501 0.063 Uiso calc R 1
C C14 0.3013(5) 0.32032(15) 1.3154(6) 0.0440(9) Uani d . 1
C C15 0.4664(5) 0.34952(16) 1.4508(6) 0.0531(10) Uani d . 1
H H15A 0.5274 0.3332 1.5835 0.080 Uiso calc R 1
H H15B 0.4309 0.3825 1.4712 0.080 Uiso calc R 1
H H15C 0.5472 0.3517 1.3847 0.080 Uiso calc R 1
N N1 0.2571(4) 0.37738(10) 1.0338(4) 0.0350(7) Uani d . 1
N N2 0.2051(4) 0.33615(10) 1.1156(4) 0.0367(7) Uani d . 1
O O1 -0.1747(3) 0.35984(9) 1.0122(4) 0.0475(6) Uani d . 1
O O2 0.2510(4) 0.28316(11) 1.3765(5) 0.0643(8) Uani d . 1
Br Br1 0.23278(6) 0.540128(15) 0.26614(7) 0.0570(2) Uani d . 1

loop_
_atom_site_aniso_label
_atom_site_aniso_U_11
_atom_site_aniso_U_22
_atom_site_aniso_U_33
_atom_site_aniso_U_12
_atom_site_aniso_U_13
_atom_site_aniso_U_23
C1 0.041(2) 0.042(2) 0.040(2) -0.0056(16) 0.0150(17) -0.0054(15)
C2 0.049(2) 0.055(2) 0.033(2) 0.0008(18) 0.0177(18) -0.0001(16)
C3 0.0306(18) 0.044(2) 0.045(2) 0.0050(15) 0.0202(17) 0.0076(15)
C4 0.045(2) 0.046(2) 0.050(2) -0.0078(18) 0.0164(19) -0.0002(17)
C5 0.045(2) 0.049(2) 0.036(2) -0.0021(17) 0.0113(18) 0.0000(16)
C6 0.0237(16) 0.0426(19) 0.0336(18) 0.0033(14) 0.0115(14) -0.0002(14)
C7 0.0257(17) 0.0385(19) 0.036(2) 0.0038(14) 0.0138(15) -0.0005(14)
C8 0.038(2) 0.042(2) 0.041(2) -0.0011(16) 0.0185(17) -0.0042(15)
C9 0.0318(19) 0.0380(19) 0.042(2) -0.0008(15) 0.0159(16) -0.0005(15)
C10 0.0321(18) 0.0379(19) 0.0329(18) 0.0024(15) 0.0105(15) 0.0013(14)
C11 0.038(2) 0.042(2) 0.061(3) -0.0017(17) 0.0208(19) 0.0065(17)
C12 0.035(2) 0.069(3) 0.059(3) 0.000(2) 0.0223(19) 0.013(2)
C13 0.038(2) 0.072(3) 0.053(2) 0.013(2) 0.0256(19) -0.0008(19)
C14 0.0339(19) 0.057(2) 0.042(2) 0.0057(17) 0.0179(17) 0.0104(17)
C15 0.035(2) 0.076(3) 0.040(2) -0.0051(19) 0.0084(18) 0.0077(19)
N1 0.0277(15) 0.0415(17) 0.0363(17) 0.0012(12) 0.0142(13) 0.0030(12)
N2 0.0264(14) 0.0425(17) 0.0372(17) -0.0024(13) 0.0098(13) 0.0052(13)
O1 0.0433(15) 0.0425(15) 0.0624(17) 0.0000(12) 0.0282(13) -0.0055(12)
O2 0.0591(19) 0.072(2) 0.0582(18) -0.0086(15) 0.0221(15) 0.0243(15)
Br1 0.0593(3) 0.0572(3) 0.0622(3) 0.0015(2) 0.0335(2) 0.01656(19)

loop_
_atom_type_symbol
_atom_type_description
_atom_type_scat_dispersion_real
_atom_type_scat_dispersion_imag
_atom_type_scat_source
C C 0.0033 0.0016 'International Tables Vol C Tables 4.2.6.8 and 6.1.1.4'
H H 0.0000 0.0000 'International Tables Vol C Tables 4.2.6.8 and 6.1.1.4'
N N 0.0061 0.0033 'International Tables Vol C Tables 4.2.6.8 and 6.1.1.4'
O O 0.0106 0.0060 'International Tables Vol C Tables 4.2.6.8 and 6.1.1.4'
Br Br -0.2901 2.4595 'International Tables Vol C Tables 4.2.6.8 and 6.1.1.4'

loop_
_geom_angle_atom_site_label_1
_geom_angle_atom_site_label_2
_geom_angle_atom_site_label_3
_geom_angle
C2 C1 C6 121.7(3)
C2 C1 H1 119.1
C6 C1 H1 119.1
C1 C2 C3 118.6(3)
C1 C2 H2 120.7
C3 C2 H2 120.7
C4 C3 C2 121.0(3)
C4 C3 Br1 119.9(3)
C2 C3 Br1 119.1(3)
C3 C4 C5 120.0(3)
C3 C4 H4 120.0
C5 C4 H4 120.0
C4 C5 C6 120.0(3)
C4 C5 H5 120.0
C6 C5 H5 120.0
C1 C6 C5 118.6(3)
C1 C6 C7 120.3(3)
C5 C6 C7 121.1(3)
N1 C7 C6 122.1(3)
N1 C7 C8 114.0(3)
C6 C7 C8 123.9(3)
C7 C8 C9 103.3(3)
C7 C8 H8A 111.1
C9 C8 H8A 111.1
C7 C8 H8B 111.1
C9 C8 H8B 111.1
H8A C8 H8B 109.1
C10 C9 N2 112.5(3)
C10 C9 C8 115.1(3)
N2 C9 C8 100.6(3)
C10 C9 H9 109.4
N2 C9 H9 109.4
C8 C9 H9 109.4
C11 C10 O1 110.0(3)
C11 C10 C9 132.8(3)
O1 C10 C9 117.1(3)
C10 C11 C12 107.4(4)
C10 C11 H11 126.3
C12 C11 H11 126.3
C13 C12 C11 106.0(3)
C13 C12 H12 127.0
C11 C12 H12 127.0
C12 C13 O1 111.0(3)
C12 C13 H13 124.5
O1 C13 H13 124.5
O2 C14 N2 119.5(4)
O2 C14 C15 122.9(4)
N2 C14 C15 117.5(3)
C14 C15 H15A 109.5
C14 C15 H15B 109.5
H15A C15 H15B 109.5
C14 C15 H15C 109.5
H15A C15 H15C 109.5
H15B C15 H15C 109.5
C7 N1 N2 108.0(3)
C14 N2 N1 122.6(3)
C14 N2 C9 124.2(3)
N1 N2 C9 112.9(3)
C10 O1 C13 105.6(3)

loop_
_geom_bond_atom_site_label_1
_geom_bond_atom_site_label_2
_geom_bond_distance
C1 C2 1.379(5)
C1 C6 1.380(5)
C1 H1 0.9300
C2 C3 1.383(5)
C2 H2 0.9300
C3 C4 1.370(5)
C3 Br1 1.898(3)
C4 C5 1.382(5)
C4 H4 0.9300
C5 C6 1.396(5)
C5 H5 0.9300
C6 C7 1.467(5)
C7 N1 1.287(4)
C7 C8 1.499(5)
C8 C9 1.535(5)
C8 H8A 0.9700
C8 H8B 0.9700
C9 C10 1.486(5)
C9 N2 1.490(4)
C9 H9 0.9800
C10 C11 1.330(5)
C10 O1 1.367(4)
C11 C12 1.421(5)
C11 H11 0.9300
C12 C13 1.325(6)
C12 H12 0.9300
C13 O1 1.375(4)
C13 H13 0.9300
C14 O2 1.224(4)
C14 N2 1.358(5)
C14 C15 1.492(5)
C15 H15A 0.9600
C15 H15B 0.9600
C15 H15C 0.9600
N1 N2 1.395(4)

loop_
_geom_hbond_atom_site_label_D
_geom_hbond_atom_site_label_H
_geom_hbond_atom_site_label_A
_geom_hbond_site_symmetry_A
_geom_hbond_distance_DH
_geom_hbond_distance_HA
_geom_hbond_distance_DA
_geom_hbond_angle_DHA
_geom_hbond_publ_flag
C9 H9 O2 4_565 0.98 2.29 3.148(4) 146 yes

loop_
_geom_torsion_atom_site_label_1
_geom_torsion_atom_site_label_2
_geom_torsion_atom_site_label_3
_geom_torsion_atom_site_label_4
_geom_torsion
C6 C1 C2 C3 -0.1(6)
C1 C2 C3 C4 -0.6(6)
C1 C2 C3 Br1 -179.2(3)
C2 C3 C4 C5 0.4(6)
Br1 C3 C4 C5 179.0(3)
C3 C4 C5 C6 0.4(6)
C2 C1 C6 C5 0.9(5)
C2 C1 C6 C7 -179.5(3)
C4 C5 C6 C1 -1.1(5)
C4 C5 C6 C7 179.4(3)
C1 C6 C7 N1 170.1(3)
C5 C6 C7 N1 -10.4(5)
C1 C6 C7 C8 -8.5(5)
C5 C6 C7 C8 171.0(3)
N1 C7 C8 C9 8.9(4)
C6 C7 C8 C9 -172.4(3)
C7 C8 C9 C10 110.6(3)
C7 C8 C9 N2 -10.6(3)
N2 C9 C10 C11 -132.1(4)
C8 C9 C10 C11 113.5(4)
N2 C9 C10 O1 53.1(4)
C8 C9 C10 O1 -61.3(4)
O1 C10 C11 C12 -0.8(4)
C9 C10 C11 C12 -175.8(4)
C10 C11 C12 C13 0.3(4)
C11 C12 C13 O1 0.2(5)
C6 C7 N1 N2 178.7(3)
C8 C7 N1 N2 -2.5(4)
O2 C14 N2 N1 -178.3(3)
C15 C14 N2 N1 1.4(5)
O2 C14 N2 C9 -5.3(5)
C15 C14 N2 C9 174.3(3)
C7 N1 N2 C14 168.2(3)
C7 N1 N2 C9 -5.5(4)
C10 C9 N2 C14 73.8(4)
C8 C9 N2 C14 -163.2(3)
C10 C9 N2 N1 -112.6(3)
C8 C9 N2 N1 10.4(3)
C11 C10 O1 C13 0.9(4)
C9 C10 O1 C13 176.8(3)
C12 C13 O1 C10 -0.7(4)

loop_
_cod_related_entry_id
_cod_related_entry_database
_cod_related_entry_code
1 ChemSpider 2384760
